data_1546308
loop_
_publ_author_name
'Nguyen, Minh T.'
'Jones, Richard A.'
'Holliday, Bradley'

_publ_section_title
;
 Effect of Conjugation Length and Metal-Backbone Interactions on Charge
 Transport Properties of Conducting Metallopolymers
;
_journal_name_full 'Polym. Chem.'
_journal_paper_doi 10.1039/C7PY00673J
_journal_year 2017
_chemical_formula_sum 'C35 H28 N2 Ni O2 S4'
_chemical_formula_weight 695.54
_chemical_name_systematic
;
 ?
;
_space_group_IT_number 14
_symmetry_cell_setting monoclinic
_symmetry_space_group_name_Hall '-P 2ybc'
_symmetry_space_group_name_H-M 'P 1 21/c 1'
_atom_sites_solution_hydrogens geom
_atom_sites_solution_primary direct
_atom_sites_solution_secondary difmap
_audit_creation_method SHELXL-97
_audit_update_record
;
2017-04-20 deposited with the CCDC.
2017-06-13 downloaded from the CCDC.
;
_cell_angle_alpha 90.00
_cell_angle_beta 90.44
_cell_angle_gamma 90.00
_cell_formula_units_Z 4
_cell_length_a 7.5151(37)
_cell_length_b 35.3340(164)
_cell_length_c 11.4224(55)
_cell_measurement_reflns_used 4607
_cell_measurement_temperature 100(2)
_cell_measurement_theta_max 25.2014
_cell_measurement_theta_min 1.7290
_cell_volume 3033(3)
_computing_structure_refinement 'SHELXL-97 (Sheldrick, 1997)'
_diffrn_ambient_temperature 100(2)
_diffrn_measured_fraction_theta_full 0.985
_diffrn_measured_fraction_theta_max 0.985
_diffrn_measurement_device_type
;
Mercury2 (2x2 bin mode)
;
_diffrn_radiation_monochromator graphite
_diffrn_radiation_source 'fine-focus sealed tube'
_diffrn_radiation_type MoK\a
_diffrn_radiation_wavelength 0.71073
_diffrn_reflns_av_R_equivalents 0.1090
_diffrn_reflns_av_sigmaI/netI 0.0941
_diffrn_reflns_limit_h_max 8
_diffrn_reflns_limit_h_min -8
_diffrn_reflns_limit_k_max 42
_diffrn_reflns_limit_k_min -42
_diffrn_reflns_limit_l_max 13
_diffrn_reflns_limit_l_min -13
_diffrn_reflns_number 20776
_diffrn_reflns_theta_full 25.03
_diffrn_reflns_theta_max 25.03
_diffrn_reflns_theta_min 3.22
_exptl_absorpt_coefficient_mu 0.953
_exptl_absorpt_correction_T_max 0.9720
_exptl_absorpt_correction_T_min 0.8703
_exptl_absorpt_correction_type multi-scan
_exptl_absorpt_process_details 'The Rigaku Corporation, Tokyo, Japan'
_exptl_crystal_colour green
_exptl_crystal_density_diffrn 1.523
_exptl_crystal_density_method 'not measured'
_exptl_crystal_description needle
_exptl_crystal_F_000 1440
_exptl_crystal_size_max 0.15
_exptl_crystal_size_mid 0.08
_exptl_crystal_size_min 0.03
_refine_diff_density_max 0.400
_refine_diff_density_min -0.508
_refine_diff_density_rms 0.109
_refine_ls_extinction_method none
_refine_ls_goodness_of_fit_ref 1.055
_refine_ls_hydrogen_treatment mixed
_refine_ls_matrix_type full
_refine_ls_number_parameters 474
_refine_ls_number_reflns 5274
_refine_ls_number_restraints 322
_refine_ls_restrained_S_all 1.025
_refine_ls_R_factor_all 0.0852
_refine_ls_R_factor_gt 0.0570
_refine_ls_shift/su_max 0.035
_refine_ls_shift/su_mean 0.004
_refine_ls_structure_factor_coef Fsqd
_refine_ls_weighting_details 'calc w=1/[\s^2^(Fo^2^)+(0.0524P)^2^+0.2608P] where P=(Fo^2^+2Fc^2^)/3'
_refine_ls_weighting_scheme calc
_refine_ls_wR_factor_gt 0.1216
_refine_ls_wR_factor_ref 0.1331
_reflns_number_gt 3926
_reflns_number_total 5274
_reflns_threshold_expression >2sigma(I)
_cod_data_source_file c7py00673j2.cif
_cod_data_source_block shelxl
_cod_depositor_comments
;
The following automatic conversions were performed:

'_symmetry_cell_setting' value 'Monoclinic' changed to 'monoclinic'
according to
/home/data/users/saulius/crontab/automatic-downloads/rss-feeds/RSC/lib/dictionaries/cif_core.dic
dictionary named 'cif_core.dic' version 2.4.2 from 2011-04-26.

Automatic conversion script
Id: cif_fix_values 4973 2017-02-22 13:04:09Z antanas 
;
_cod_original_cell_volume 3032.9966(2000)
_cod_original_sg_symbol_H-M P21/c
_cod_database_code 1546308

loop_
_symmetry_equiv_pos_as_xyz
'x, y, z'
'-x, y+1/2, -z+1/2'
'-x, -y, -z'
'x, -y-1/2, z-1/2'

loop_
_atom_site_label
_atom_site_type_symbol
_atom_site_fract_x
_atom_site_fract_y
_atom_site_fract_z
_atom_site_U_iso_or_equiv
_atom_site_adp_type
_atom_site_occupancy
_atom_site_symmetry_multiplicity
_atom_site_calc_flag
_atom_site_refinement_flags
_atom_site_disorder_assembly
_atom_site_disorder_group
Ni1 Ni 0.73802(7) 0.005241(13) -0.00049(4) 0.02462(18) Uani 1 1 d . . .
S2 S 0.67676(13) -0.20885(3) 0.17244(9) 0.0245(3) Uani 1 1 d . . .
S3 S 0.70503(13) 0.23701(3) 0.06419(9) 0.0253(3) Uani 1 1 d . B .
O2 O 0.7434(4) 0.04801(7) 0.0928(2) 0.0281(7) Uani 1 1 d . . .
O1 O 0.6881(4) -0.01818(7) 0.1414(2) 0.0298(7) Uani 1 1 d . . .
C26 C 0.7635(5) 0.16184(10) -0.0029(3) 0.0204(9) Uani 1 1 d . B .
C22 C 0.7939(5) 0.09495(10) -0.0556(3) 0.0211(9) Uani 1 1 d . . .
C23 C 0.7478(5) 0.08351(11) 0.0593(3) 0.0251(9) Uani 1 1 d . . .
N2 N 0.8273(4) 0.03092(9) -0.1316(3) 0.0245(8) Uani 1 1 d . . .
N1 N 0.6962(4) -0.03919(8) -0.0872(3) 0.0232(7) Uani 1 1 d . . .
C27 C 0.8033(5) 0.13380(10) -0.0830(3) 0.0220(9) Uani 1 1 d . . .
H27 H 0.8383 0.1410 -0.1595 0.026 Uiso 1 1 calc R . .
C12 C 0.7024(5) -0.05442(11) 0.1644(3) 0.0237(9) Uani 1 1 d . . .
C32 C 0.7560(5) 0.31272(10) 0.0067(3) 0.0235(9) Uani 1 1 d U . .
C9 C 0.7352(5) -0.13224(10) 0.2260(3) 0.0214(9) Uani 1 1 d . . .
C5 C 0.7387(5) -0.24305(10) 0.2753(3) 0.0238(9) Uani 1 1 d . . .
C24 C 0.7099(5) 0.11236(11) 0.1411(3) 0.0273(10) Uani 1 1 d . B .
H24 H 0.6803 0.1056 0.2190 0.033 Uiso 1 1 calc R . .
C14 C 0.7174(5) -0.12124(11) 0.1102(3) 0.0231(9) Uani 1 1 d . . .
H14 H 0.7133 -0.1400 0.0507 0.028 Uiso 1 1 calc R . .
C13 C 0.7054(5) -0.08302(11) 0.0787(3) 0.0233(9) Uani 1 1 d . . .
C8 C 0.7516(5) -0.17213(10) 0.2616(3) 0.0226(9) Uani 1 1 d . . .
C20 C 0.9140(5) 0.00701(11) -0.2220(3) 0.0292(10) Uani 1 1 d . . .
H20A H 1.0049 -0.0091 -0.1833 0.035 Uiso 1 1 calc R . .
H20B H 0.9763 0.0237 -0.2779 0.035 Uiso 1 1 calc R . .
C31 C 0.7767(5) 0.27351(10) -0.0258(3) 0.0211(9) Uani 1 1 d . B .
C7 C 0.8187(5) -0.18624(11) 0.3653(3) 0.0262(10) Uani 1 1 d . . .
H7 H 0.8648 -0.1706 0.4261 0.031 Uiso 1 1 calc R . .
C21 C 0.8436(5) 0.06744(11) -0.1418(3) 0.0241(9) Uani 1 1 d . . .
H21 H 0.8927 0.0767 -0.2126 0.029 Uiso 1 1 calc R . .
C16 C 0.6396(5) -0.03418(11) -0.2113(3) 0.0281(10) Uani 1 1 d . . .
H16A H 0.5365 -0.0168 -0.2140 0.034 Uiso 1 1 calc R . .
H16B H 0.5997 -0.0589 -0.2425 0.034 Uiso 1 1 calc R . .
C29 C 0.8544(5) 0.21893(11) -0.1282(3) 0.0243(9) Uani 1 1 d . B .
H29 H 0.9024 0.2048 -0.1913 0.029 Uiso 1 1 calc R . .
C6 C 0.8124(5) -0.22634(11) 0.3726(3) 0.0247(9) Uani 1 1 d . . .
H6 H 0.8550 -0.2402 0.4383 0.030 Uiso 1 1 calc R . .
C10 C 0.7344(5) -0.10384(11) 0.3121(3) 0.0253(9) Uani 1 1 d . . .
H10 H 0.7464 -0.1108 0.3922 0.030 Uiso 1 1 calc R . .
C30 C 0.8526(5) 0.25875(10) -0.1257(3) 0.0224(9) Uani 1 1 d . . .
H30 H 0.8990 0.2740 -0.1868 0.027 Uiso 1 1 calc R B .
C28 C 0.7806(5) 0.20228(10) -0.0313(3) 0.0209(9) Uani 1 1 d . . .
C25 C 0.7148(5) 0.14996(11) 0.1106(3) 0.0249(9) Uani 1 1 d . . .
H25 H 0.6845 0.1685 0.1673 0.030 Uiso 1 1 calc R B .
C15 C 0.6832(5) -0.07301(11) -0.0440(3) 0.0259(9) Uani 1 1 d . . .
H15 H 0.6570 -0.0930 -0.0971 0.031 Uiso 1 1 calc R . .
C11 C 0.7165(5) -0.06616(11) 0.2830(3) 0.0261(9) Uani 1 1 d . . .
H11 H 0.7136 -0.0477 0.3435 0.031 Uiso 1 1 calc R . .
C17 C 0.7856(5) -0.01857(11) -0.2908(3) 0.0281(10) Uani 1 1 d . . .
C1 C 0.7544(9) -0.35246(18) 0.2380(6) 0.0314(17) Uani 0.82 1 d PU A 1
H1 H 0.7824 -0.3785 0.2486 0.038 Uiso 0.82 1 calc PR A 1
C2 C 0.6510(10) -0.3391(2) 0.1496(6) 0.0323(18) Uani 0.82 1 d PU A 1
H2 H 0.5976 -0.3552 0.0927 0.039 Uiso 0.82 1 calc PR A 1
C3 C 0.628(3) -0.2985(5) 0.1485(17) 0.028(3) Uani 0.82 1 d PU A 1
H3 H 0.5625 -0.2845 0.0919 0.033 Uiso 0.82 1 calc PR A 1
S1 S 0.8296(3) -0.31661(5) 0.3295(2) 0.0306(5) Uani 0.82 1 d PU A 1
C1A C 0.675(5) -0.3466(11) 0.187(3) 0.020(5) Uani 0.18 1 d PU A 2
H1A H 0.6376 -0.3683 0.1442 0.025 Uiso 0.18 1 calc PR A 2
C2A C 0.797(4) -0.3465(9) 0.281(2) 0.023(5) Uani 0.18 1 d PU A 2
H2A H 0.8508 -0.3679 0.3175 0.027 Uiso 0.18 1 calc PR A 2
C3A C 0.824(6) -0.3067(11) 0.312(4) 0.028(6) Uani 0.18 1 d PU A 2
H3A H 0.9053 -0.2984 0.3704 0.033 Uiso 0.18 1 calc PR A 2
S1A S 0.610(3) -0.3038(6) 0.164(2) 0.028(3) Uani 0.18 1 d PU A 2
C4 C 0.7216(5) -0.28304(11) 0.2475(4) 0.0267(9) Uani 1 1 d U . .
C18 C 0.8994(6) -0.05010(12) -0.3429(4) 0.0424(12) Uani 1 1 d . . .
H18A H 0.9934 -0.0390 -0.3909 0.064 Uiso 1 1 calc R . .
H18B H 0.8245 -0.0666 -0.3917 0.064 Uiso 1 1 calc R . .
H18C H 0.9532 -0.0650 -0.2795 0.064 Uiso 1 1 calc R . .
C19 C 0.6945(6) 0.00378(12) -0.3889(4) 0.0422(12) Uani 1 1 d . . .
H19A H 0.6322 0.0256 -0.3555 0.063 Uiso 1 1 calc R . .
H19B H 0.6087 -0.0125 -0.4297 0.063 Uiso 1 1 calc R . .
H19C H 0.7841 0.0127 -0.4444 0.063 Uiso 1 1 calc R . .
S4 S 0.8374(6) 0.34857(8) -0.0785(4) 0.0286(6) Uani 0.78 1 d PU B 1
C33 C 0.675(3) 0.3284(6) 0.1044(16) 0.032(4) Uani 0.78 1 d PU B 1
H33 H 0.6191 0.3134 0.1627 0.038 Uiso 0.78 1 calc PR B 1
C34 C 0.6801(17) 0.3680(3) 0.1103(8) 0.029(2) Uani 0.78 1 d PU B 1
H34 H 0.6323 0.3826 0.1725 0.035 Uiso 0.78 1 calc PR B 1
C35 C 0.7626(15) 0.3829(3) 0.0158(8) 0.031(2) Uani 0.78 1 d PU B 1
H35 H 0.7774 0.4093 0.0031 0.037 Uiso 0.78 1 calc PR B 1
S4A S 0.652(3) 0.3281(5) 0.1166(15) 0.025(3) Uani 0.22 1 d PU B 2
C33A C 0.836(8) 0.3414(13) -0.067(5) 0.022(6) Uani 0.22 1 d PU B 2
H33A H 0.9044 0.3374 -0.1357 0.026 Uiso 0.22 1 calc PR B 2
C34A C 0.788(6) 0.3784(11) -0.013(3) 0.028(5) Uani 0.22 1 d PU B 2
H34A H 0.8281 0.4022 -0.0413 0.033 Uiso 0.22 1 calc PR B 2
C35A C 0.681(7) 0.3744(11) 0.082(3) 0.026(5) Uani 0.22 1 d PU B 2
H35A H 0.6289 0.3949 0.1234 0.032 Uiso 0.22 1 calc PR B 2

loop_
_atom_site_aniso_label
_atom_site_aniso_U_11
_atom_site_aniso_U_22
_atom_site_aniso_U_33
_atom_site_aniso_U_23
_atom_site_aniso_U_13
_atom_site_aniso_U_12
Ni1 0.0306(4) 0.0199(3) 0.0234(3) 0.0002(2) 0.0032(2) -0.0003(2)
S2 0.0258(6) 0.0211(6) 0.0266(6) 0.0002(4) 0.0006(4) 0.0011(4)
S3 0.0288(6) 0.0226(6) 0.0246(6) -0.0008(4) 0.0063(5) 0.0006(4)
O2 0.0419(18) 0.0191(15) 0.0234(15) 0.0010(12) 0.0038(12) -0.0034(12)
O1 0.0443(19) 0.0180(15) 0.0273(16) 0.0007(13) 0.0090(13) 0.0010(12)
C26 0.015(2) 0.024(2) 0.022(2) -0.0033(18) -0.0018(16) 0.0025(15)
C22 0.020(2) 0.021(2) 0.022(2) 0.0013(18) -0.0038(17) 0.0013(16)
C23 0.021(2) 0.024(2) 0.030(2) 0.0002(19) -0.0016(18) -0.0032(16)
N2 0.025(2) 0.0240(19) 0.0248(19) -0.0021(15) 0.0016(15) 0.0025(14)
N1 0.029(2) 0.0188(18) 0.0222(18) -0.0005(15) -0.0011(14) 0.0012(14)
C27 0.023(2) 0.024(2) 0.020(2) 0.0032(18) 0.0020(17) 0.0009(16)
C12 0.020(2) 0.025(2) 0.026(2) -0.0023(19) 0.0050(17) 0.0019(16)
C32 0.018(2) 0.022(2) 0.030(2) 0.0011(18) 0.0005(18) 0.0006(16)
C9 0.017(2) 0.022(2) 0.026(2) -0.0029(18) 0.0033(17) -0.0011(15)
C5 0.023(2) 0.018(2) 0.030(2) 0.0060(18) 0.0067(18) 0.0038(16)
C24 0.033(3) 0.031(2) 0.018(2) -0.0048(19) 0.0069(18) -0.0070(18)
C14 0.016(2) 0.025(2) 0.028(2) -0.0049(19) 0.0028(17) 0.0012(15)
C13 0.015(2) 0.030(2) 0.025(2) -0.0032(19) 0.0024(17) 0.0031(16)
C8 0.020(2) 0.021(2) 0.027(2) 0.0015(18) 0.0060(18) -0.0016(16)
C20 0.030(3) 0.026(2) 0.031(2) 0.0000(19) 0.0083(19) 0.0040(18)
C31 0.016(2) 0.023(2) 0.024(2) 0.0031(18) -0.0024(17) 0.0005(16)
C7 0.017(2) 0.033(2) 0.028(2) -0.009(2) 0.0023(18) -0.0014(17)
C21 0.027(2) 0.023(2) 0.022(2) 0.0029(18) 0.0008(17) 0.0011(16)
C16 0.034(3) 0.021(2) 0.029(2) -0.0001(19) -0.0015(19) -0.0009(17)
C29 0.020(2) 0.030(2) 0.023(2) -0.0021(19) 0.0014(17) 0.0016(16)
C6 0.024(2) 0.022(2) 0.028(2) 0.0031(19) 0.0034(18) 0.0039(16)
C10 0.027(2) 0.027(2) 0.021(2) -0.0014(19) 0.0011(17) -0.0005(17)
C30 0.020(2) 0.022(2) 0.026(2) 0.0046(18) 0.0007(17) 0.0001(16)
C28 0.015(2) 0.022(2) 0.026(2) -0.0023(18) -0.0044(16) 0.0010(15)
C25 0.026(2) 0.024(2) 0.025(2) -0.0047(19) 0.0023(18) -0.0038(17)
C15 0.021(2) 0.028(2) 0.028(2) -0.0069(19) 0.0012(18) 0.0022(17)
C11 0.031(3) 0.022(2) 0.025(2) -0.0091(18) 0.0081(18) -0.0041(17)
C17 0.039(3) 0.024(2) 0.021(2) 0.0026(18) 0.0025(19) 0.0038(18)
C1 0.036(4) 0.020(3) 0.039(4) 0.005(3) 0.015(3) 0.001(3)
C2 0.033(4) 0.029(4) 0.035(4) -0.003(3) 0.006(3) -0.004(3)
C3 0.027(5) 0.027(6) 0.029(6) 0.001(4) 0.008(4) -0.001(4)
S1 0.0389(10) 0.0214(11) 0.0315(10) 0.0094(8) 0.0003(7) 0.0053(8)
C1A 0.020(9) 0.022(7) 0.020(9) 0.002(7) 0.002(7) -0.001(7)
C2A 0.024(9) 0.024(7) 0.020(9) 0.007(7) 0.002(7) 0.002(7)
C3A 0.029(9) 0.027(9) 0.027(9) 0.002(7) -0.002(7) -0.011(7)
S1A 0.036(6) 0.020(5) 0.028(6) 0.009(4) -0.005(5) -0.002(4)
C4 0.020(2) 0.023(2) 0.037(2) -0.0008(19) 0.0106(18) 0.0031(16)
C18 0.059(3) 0.032(3) 0.037(3) -0.004(2) 0.019(2) -0.001(2)
C19 0.055(3) 0.039(3) 0.033(3) 0.004(2) -0.005(2) -0.006(2)
S4 0.0355(11) 0.0216(14) 0.0287(12) 0.0057(10) 0.0068(9) 0.0002(10)
C33 0.028(7) 0.036(5) 0.030(6) 0.010(4) -0.002(4) -0.001(4)
C34 0.029(4) 0.034(4) 0.024(4) -0.003(3) 0.000(4) 0.007(3)
C35 0.036(5) 0.022(3) 0.035(5) 0.000(3) 0.003(4) 0.004(3)
S4A 0.026(5) 0.022(4) 0.028(4) -0.006(3) 0.009(4) -0.003(3)
C33A 0.022(9) 0.022(9) 0.021(9) 0.005(7) -0.003(7) 0.003(8)
C34A 0.032(9) 0.024(6) 0.027(9) 0.003(6) 0.001(7) -0.004(7)
C35A 0.028(9) 0.023(6) 0.028(9) -0.001(7) 0.001(7) 0.001(7)

loop_
_atom_type_symbol
_atom_type_description
_atom_type_scat_dispersion_real
_atom_type_scat_dispersion_imag
_atom_type_scat_source
C C 0.0033 0.0016 'International Tables Vol C Tables 4.2.6.8 and 6.1.1.4'
H H 0.0000 0.0000 'International Tables Vol C Tables 4.2.6.8 and 6.1.1.4'
N N 0.0061 0.0033 'International Tables Vol C Tables 4.2.6.8 and 6.1.1.4'
O O 0.0106 0.0060 'International Tables Vol C Tables 4.2.6.8 and 6.1.1.4'
S S 0.1246 0.1234 'International Tables Vol C Tables 4.2.6.8 and 6.1.1.4'
Ni Ni 0.3393 1.1124 'International Tables Vol C Tables 4.2.6.8 and 6.1.1.4'

loop_
_geom_angle_atom_site_label_1
_geom_angle_atom_site_label_2
_geom_angle_atom_site_label_3
_geom_angle
O2 Ni1 O1 82.26(11)
O2 Ni1 N2 93.33(12)
O1 Ni1 N2 169.91(12)
O2 Ni1 N1 171.12(12)
O1 Ni1 N1 93.07(12)
N2 Ni1 N1 92.44(13)
C8 S2 C5 92.23(18)
C28 S3 C31 92.76(18)
C23 O2 Ni1 127.9(2)
C12 O1 Ni1 126.3(2)
C27 C26 C25 116.9(3)
C27 C26 C28 122.0(3)
C25 C26 C28 121.0(3)
C27 C22 C23 119.7(3)
C27 C22 C21 119.6(3)
C23 C22 C21 120.5(3)
O2 C23 C24 119.4(4)
O2 C23 C22 123.3(4)
C24 C23 C22 117.2(3)
C21 N2 C20 117.3(3)
C21 N2 Ni1 125.8(3)
C20 N2 Ni1 116.1(2)
C15 N1 C16 116.8(3)
C15 N1 Ni1 125.5(3)
C16 N1 Ni1 116.6(2)
C26 C27 C22 122.7(3)
C26 C27 H27 118.7
C22 C27 H27 118.7
O1 C12 C13 124.3(3)
O1 C12 C11 118.8(3)
C13 C12 C11 116.9(3)
C33 C32 C31 129.7(9)
C33 C32 C33A 112(2)
C31 C32 C33A 118(2)
C33 C32 S4A 4.6(15)
C31 C32 S4A 126.1(7)
C33A C32 S4A 116(2)
C33 C32 S4 108.8(9)
C31 C32 S4 121.6(3)
C33A C32 S4 4(2)
S4A C32 S4 112.3(7)
C14 C9 C10 117.9(3)
C14 C9 C8 122.7(3)
C10 C9 C8 119.4(3)
C6 C5 C4 129.0(4)
C6 C5 S2 110.6(3)
C4 C5 S2 120.2(3)
C25 C24 C23 121.6(4)
C25 C24 H24 119.2
C23 C24 H24 119.2
C9 C14 C13 121.4(4)
C9 C14 H14 119.3
C13 C14 H14 119.3
C14 C13 C12 121.0(4)
C14 C13 C15 119.3(3)
C12 C13 C15 119.6(3)
C7 C8 C9 127.8(3)
C7 C8 S2 110.4(3)
C9 C8 S2 121.7(3)
N2 C20 C17 114.4(3)
N2 C20 H20A 108.7
C17 C20 H20A 108.7
N2 C20 H20B 108.7
C17 C20 H20B 108.7
H20A C20 H20B 107.6
C30 C31 C32 128.4(3)
C30 C31 S3 109.9(3)
C32 C31 S3 121.7(3)
C8 C7 C6 113.5(4)
C8 C7 H7 123.2
C6 C7 H7 123.2
N2 C21 C22 125.8(4)
N2 C21 H21 117.1
C22 C21 H21 117.1
N1 C16 C17 114.0(3)
N1 C16 H16A 108.7
C17 C16 H16A 108.7
N1 C16 H16B 108.7
C17 C16 H16B 108.7
H16A C16 H16B 107.6
C28 C29 C30 114.1(3)
C28 C29 H29 123.0
C30 C29 H29 123.0
C5 C6 C7 113.3(4)
C5 C6 H6 123.3
C7 C6 H6 123.3
C11 C10 C9 121.5(4)
C11 C10 H10 119.3
C9 C10 H10 119.3
C31 C30 C29 113.4(3)
C31 C30 H30 123.3
C29 C30 H30 123.3
C29 C28 C26 129.1(3)
C29 C28 S3 109.8(3)
C26 C28 S3 121.1(3)
C24 C25 C26 121.8(4)
C24 C25 H25 119.1
C26 C25 H25 119.1
N1 C15 C13 125.7(4)
N1 C15 H15 117.2
C13 C15 H15 117.2
C10 C11 C12 121.2(4)
C10 C11 H11 119.4
C12 C11 H11 119.4
C19 C17 C18 109.9(3)
C19 C17 C20 110.4(3)
C18 C17 C20 106.1(3)
C19 C17 C16 107.6(3)
C18 C17 C16 111.9(3)
C20 C17 C16 111.0(3)
C2 C1 S1 112.1(5)
C2 C1 H1 123.9
S1 C1 H1 123.9
C1 C2 C3 114.9(10)
C1 C2 H2 122.5
C3 C2 H2 122.6
C2 C3 C4 108.3(13)
C2 C3 H3 125.9
C4 C3 H3 125.9
C4 S1 C1 91.5(3)
C2A C1A S1A 109(3)
C2A C1A H1A 125.7
S1A C1A H1A 125.7
C1A C2A C3A 106(3)
C1A C2A H2A 127.1
C3A C2A H2A 127.1
C4 C3A C2A 113(3)
C4 C3A H3A 123.5
C2A C3A H3A 123.5
C4 S1A C1A 101.0(19)
C3A C4 C3 118(2)
C3A C4 C5 115.8(19)
C3 C4 C5 125.8(8)
C3A C4 S1A 111(2)
C3 C4 S1A 11.3(16)
C5 C4 S1A 132.7(9)
C3A C4 S1 6.9(19)
C3 C4 S1 113.2(8)
C5 C4 S1 120.9(3)
S1A C4 S1 106.1(8)
C17 C18 H18A 109.5
C17 C18 H18B 109.5
H18A C18 H18B 109.5
C17 C18 H18C 109.5
H18A C18 H18C 109.5
H18B C18 H18C 109.5
C17 C19 H19A 109.5
C17 C19 H19B 109.5
H19A C19 H19B 109.5
C17 C19 H19C 109.5
H19A C19 H19C 109.5
H19B C19 H19C 109.5
C32 S4 C35 92.6(4)
C34 C33 C32 115.1(14)
C34 C33 H33 122.5
C32 C33 H33 122.5
C35 C34 C33 111.3(11)
C35 C34 H34 124.4
C33 C34 H34 124.4
C34 C35 S4 112.3(8)
C34 C35 H35 123.9
S4 C35 H35 123.9
C32 S4A C35A 94.6(18)
C32 C33A C34A 106(4)
C32 C33A H33A 127.2
C34A C33A H33A 127.2
C35A C34A C33A 113(4)
C35A C34A H34A 123.7
C33A C34A H34A 123.7
C34A C35A S4A 111(3)
C34A C35A H35A 124.3
S4A C35A H35A 124.3

loop_
_geom_bond_atom_site_label_1
_geom_bond_atom_site_label_2
_geom_bond_distance
Ni1 O2 1.849(3)
Ni1 O1 1.861(3)
Ni1 N2 1.879(3)
Ni1 N1 1.881(3)
S2 C8 1.740(4)
S2 C5 1.746(4)
S3 C28 1.740(4)
S3 C31 1.738(4)
O2 C23 1.312(4)
O1 C12 1.311(4)
C26 C27 1.382(5)
C26 C25 1.414(5)
C26 C28 1.471(5)
C22 C27 1.410(5)
C22 C23 1.419(5)
C22 C21 1.435(5)
C23 C24 1.413(5)
N2 C21 1.302(5)
N2 C20 1.489(5)
N1 C15 1.297(5)
N1 C16 1.488(5)
C27 H27 0.9500
C12 C13 1.407(5)
C12 C11 1.421(5)
C32 C33 1.392(17)
C32 C31 1.443(5)
C32 C33A 1.45(4)
C32 S4A 1.581(16)
C32 S4 1.714(5)
C9 C14 1.384(5)
C9 C10 1.405(5)
C9 C8 1.472(5)
C5 C6 1.371(5)
C5 C4 1.454(5)
C24 C25 1.374(5)
C24 H24 0.9500
C14 C13 1.400(5)
C14 H14 0.9500
C13 C15 1.453(5)
C8 C7 1.377(5)
C20 C17 1.534(5)
C20 H20A 0.9900
C20 H20B 0.9900
C31 C30 1.382(5)
C7 C6 1.420(5)
C7 H7 0.9500
C21 H21 0.9500
C16 C17 1.532(5)
C16 H16A 0.9900
C16 H16B 0.9900
C29 C28 1.374(5)
C29 C30 1.407(5)
C29 H29 0.9500
C6 H6 0.9500
C10 C11 1.379(5)
C10 H10 0.9500
C30 H30 0.9500
C25 H25 0.9500
C15 H15 0.9500
C11 H11 0.9500
C17 C19 1.528(5)
C17 C18 1.528(5)
C1 C2 1.354(9)
C1 S1 1.734(7)
C1 H1 0.9500
C2 C3 1.443(17)
C2 H2 0.9500
C3 C4 1.435(19)
C3 H3 0.9500
S1 C4 1.712(4)
C1A C2A 1.41(4)
C1A S1A 1.61(4)
C1A H1A 0.9500
C2A C3A 1.46(5)
C2A H2A 0.9500
C3A C4 1.35(4)
C3A H3A 0.9500
S1A C4 1.46(2)
C18 H18A 0.9800
C18 H18B 0.9800
C18 H18C 0.9800
C19 H19A 0.9800
C19 H19B 0.9800
C19 H19C 0.9800
S4 C35 1.720(8)
C33 C34 1.40(2)
C33 H33 0.9500
C34 C35 1.355(12)
C34 H34 0.9500
C35 H35 0.9500
S4A C35A 1.70(5)
C33A C34A 1.49(6)
C33A H33A 0.9500
C34A C35A 1.36(5)
C34A H34A 0.9500
C35A H35A 0.9500

loop_
_geom_torsion_atom_site_label_1
_geom_torsion_atom_site_label_2
_geom_torsion_atom_site_label_3
_geom_torsion_atom_site_label_4
_geom_torsion
O1 Ni1 O2 C23 -168.9(3)
N2 Ni1 O2 C23 20.2(3)
N1 Ni1 O2 C23 -110.3(8)
O2 Ni1 O1 C12 -162.3(3)
N2 Ni1 O1 C12 -97.7(7)
N1 Ni1 O1 C12 25.3(3)
Ni1 O2 C23 C24 165.3(3)
Ni1 O2 C23 C22 -16.5(5)
C27 C22 C23 O2 -177.1(3)
C21 C22 C23 O2 -1.6(6)
C27 C22 C23 C24 1.1(5)
C21 C22 C23 C24 176.6(3)
O2 Ni1 N2 C21 -11.3(3)
O1 Ni1 N2 C21 -75.0(8)
N1 Ni1 N2 C21 161.9(3)
O2 Ni1 N2 C20 157.8(3)
O1 Ni1 N2 C20 94.1(7)
N1 Ni1 N2 C20 -28.9(3)
O2 Ni1 N1 C15 -71.9(9)
O1 Ni1 N1 C15 -13.9(3)
N2 Ni1 N1 C15 157.6(3)
O2 Ni1 N1 C16 95.8(8)
O1 Ni1 N1 C16 153.8(3)
N2 Ni1 N1 C16 -34.6(3)
C25 C26 C27 C22 1.0(5)
C28 C26 C27 C22 177.6(3)
C23 C22 C27 C26 -2.1(6)
C21 C22 C27 C26 -177.7(3)
Ni1 O1 C12 C13 -20.2(5)
Ni1 O1 C12 C11 159.6(3)
C8 S2 C5 C6 0.2(3)
C8 S2 C5 C4 -175.3(3)
O2 C23 C24 C25 179.2(3)
C22 C23 C24 C25 0.9(6)
C10 C9 C14 C13 2.3(5)
C8 C9 C14 C13 -178.8(3)
C9 C14 C13 C12 -3.1(6)
C9 C14 C13 C15 -178.7(3)
O1 C12 C13 C14 -178.7(3)
C11 C12 C13 C14 1.5(5)
O1 C12 C13 C15 -3.0(6)
C11 C12 C13 C15 177.2(3)
C14 C9 C8 C7 159.9(4)
C10 C9 C8 C7 -21.2(6)
C14 C9 C8 S2 -22.2(5)
C10 C9 C8 S2 156.8(3)
C5 S2 C8 C7 -0.6(3)
C5 S2 C8 C9 -178.8(3)
C21 N2 C20 C17 -120.3(4)
Ni1 N2 C20 C17 69.6(4)
C33 C32 C31 C30 177.3(12)
C33A C32 C31 C30 -6(3)
S4A C32 C31 C30 173.7(10)
S4 C32 C31 C30 -2.9(6)
C33 C32 C31 S3 -3.3(13)
C33A C32 C31 S3 174(3)
S4A C32 C31 S3 -6.9(11)
S4 C32 C31 S3 176.4(3)
C28 S3 C31 C30 1.0(3)
C28 S3 C31 C32 -178.5(3)
C9 C8 C7 C6 178.9(3)
S2 C8 C7 C6 0.8(4)
C20 N2 C21 C22 -170.0(3)
Ni1 N2 C21 C22 -1.0(5)
C27 C22 C21 N2 -173.9(4)
C23 C22 C21 N2 10.6(6)
C15 N1 C16 C17 -121.8(4)
Ni1 N1 C16 C17 69.3(4)
C4 C5 C6 C7 175.2(4)
S2 C5 C6 C7 0.2(4)
C8 C7 C6 C5 -0.7(5)
C14 C9 C10 C11 0.0(5)
C8 C9 C10 C11 -179.0(3)
C32 C31 C30 C29 178.6(4)
S3 C31 C30 C29 -0.8(4)
C28 C29 C30 C31 0.1(5)
C30 C29 C28 C26 -178.4(3)
C30 C29 C28 S3 0.7(4)
C27 C26 C28 C29 -8.7(6)
C25 C26 C28 C29 167.7(4)
C27 C26 C28 S3 172.3(3)
C25 C26 C28 S3 -11.3(5)
C31 S3 C28 C29 -0.9(3)
C31 S3 C28 C26 178.3(3)
C23 C24 C25 C26 -2.1(6)
C27 C26 C25 C24 1.1(5)
C28 C26 C25 C24 -175.5(3)
C16 N1 C15 C13 -170.2(3)
Ni1 N1 C15 C13 -2.5(5)
C14 C13 C15 N1 -169.3(4)
C12 C13 C15 N1 15.0(6)
C9 C10 C11 C12 -1.5(6)
O1 C12 C11 C10 -179.1(3)
C13 C12 C11 C10 0.7(5)
N2 C20 C17 C19 81.6(4)
N2 C20 C17 C18 -159.4(3)
N2 C20 C17 C16 -37.5(4)
N1 C16 C17 C19 -150.8(3)
N1 C16 C17 C18 88.3(4)
N1 C16 C17 C20 -30.0(4)
S1 C1 C2 C3 1.1(11)
C1 C2 C3 C4 -1.6(16)
C2 C1 S1 C4 -0.3(5)
S1A C1A C2A C3A -5(4)
C1A C2A C3A C4 3(5)
C2A C1A S1A C4 4(3)
C2A C3A C4 C3 -11(4)
C2A C3A C4 C5 179(2)
C2A C3A C4 S1A 0(4)
C2A C3A C4 S1 40(15)
C2 C3 C4 C3A 7(3)
C2 C3 C4 C5 177.0(7)
C2 C3 C4 S1A -52(8)
C2 C3 C4 S1 1.3(15)
C6 C5 C4 C3A -16(2)
S2 C5 C4 C3A 158(2)
C6 C5 C4 C3 173.9(10)
S2 C5 C4 C3 -11.6(11)
C6 C5 C4 S1A 162.4(15)
S2 C5 C4 S1A -23.1(15)
C6 C5 C4 S1 -10.7(6)
S2 C5 C4 S1 163.8(2)
C1A S1A C4 C3A -3(3)
C1A S1A C4 C3 123(9)
C1A S1A C4 C5 179.0(15)
C1A S1A C4 S1 -7(2)
C1 S1 C4 C3A -132(17)
C1 S1 C4 C3 -0.6(9)
C1 S1 C4 C5 -176.5(4)
C1 S1 C4 S1A 8.8(11)
C33 C32 S4 C35 0.0(10)
C31 C32 S4 C35 -179.8(5)
C33A C32 S4 C35 -142(35)
S4A C32 S4 C35 3.1(10)
C31 C32 C33 C34 179.1(9)
C33A C32 C33 C34 2(3)
S4A C32 C33 C34 -141(22)
S4 C32 C33 C34 -0.7(18)
C32 C33 C34 C35 1(2)
C33 C34 C35 S4 -1.3(16)
C32 S4 C35 C34 0.8(9)
C33 C32 S4A C35A 41(21)
C31 C32 S4A C35A -176.0(17)
C33A C32 S4A C35A 3(3)
S4 C32 S4A C35A 0.9(19)
C33 C32 C33A C34A -4(5)
C31 C32 C33A C34A 179(3)
S4A C32 C33A C34A -1(5)
S4 C32 C33A C34A 35(32)
C32 C33A C34A C35A -3(6)
C33A C34A C35A S4A 6(5)
C32 S4A C35A C34A -5(4)
